data_4036422
loop_
_publ_author_name
'Pyatakov, Dmitry A.'
'Sokolov, Andrey N.'
'Astakhov, Alexander V.'
'Chernenko, Andrey Yu'
'Fakhrutdinov, Artem N.'
'Rybakov, Victor B.'
'Chernyshev, Vladimir V.'
'Chernyshev, Victor M.'

_publ_contact_author 'Dr. Victor B. Rybakov'
_publ_section_title
;
 Diversity Oriented Synthesis of Polycyclic Heterocycles through the
 Condensation of 2-Amino[1,2,4]triazolo[1,5-a]pyrimidines with
 1,3-Diketones.
;
_journal_issue 21
_journal_name_full 'The Journal of organic chemistry'
_journal_page_first 10694
_journal_page_last 10709
_journal_paper_doi 10.1021/acs.joc.5b01908
_journal_volume 80
_journal_year 2015
_chemical_compound_source 'Synthesis as described'
_chemical_formula_moiety 'C20 H20 N5 O, Cl O4'
_chemical_formula_sum 'C20 H20 Cl N5 O5'
_chemical_formula_weight 445.86
_chemical_melting_point_gt 470
_chemical_melting_point_lt 471
_chemical_name_systematic
; 
 10,10-Dimethyl-8-oxo-7-phenyl-7,8,9,10,11,12-hexahydropyrimido[1',2':2,3]
 [1,2,4]triazolo[5,1-b]quinazolin-6-ium perchlorate 
;
_space_group_IT_number 56
_space_group_name_Hall '-P 2ab 2ac'
_space_group_name_H-M_alt 'P c c n'
_symmetry_cell_setting orthorhombic
_symmetry_space_group_name_Hall '-P 2ab 2ac'
_symmetry_space_group_name_H-M 'P c c n'
_atom_sites_solution_hydrogens geom
_atom_sites_solution_primary direct
_atom_sites_solution_secondary difmap
_audit_creation_method SHELXL-97
_cell_angle_alpha 90.00
_cell_angle_beta 90.00
_cell_angle_gamma 90.00
_cell_formula_units_Z 8
_cell_length_a 35.671(8)
_cell_length_b 11.8593(17)
_cell_length_c 11.2791(16)
_cell_measurement_reflns_used 25
_cell_measurement_temperature 295(2)
_cell_measurement_theta_max 40.52
_cell_measurement_theta_min 33.09
_cell_volume 4771.4(14)
_computing_structure_refinement 'SHELXL-97 (Sheldrick, 1997)'
_computing_structure_solution 'SHELXS-97 (Sheldrick, 1990)'
_diffrn_ambient_temperature 295(2)
_diffrn_detector 'scintillation LiI'
_diffrn_detector_dtime 1.195
_diffrn_measured_fraction_theta_full 1.000
_diffrn_measured_fraction_theta_max 1.000
_diffrn_measurement_device '\k--geometry diffractometer'
_diffrn_measurement_device_type 'Enraf Nonius TurboCAD4'
_diffrn_measurement_method 'non-profiled \w--scans'
_diffrn_radiation_monochromator graphite
_diffrn_radiation_source 'fine-focus sealed tube'
_diffrn_radiation_type CuK\a
_diffrn_radiation_wavelength 1.54186
_diffrn_reflns_av_R_equivalents 0.0000
_diffrn_reflns_av_sigmaI/netI 0.0302
_diffrn_reflns_limit_h_max 0
_diffrn_reflns_limit_h_min -44
_diffrn_reflns_limit_k_max 14
_diffrn_reflns_limit_k_min 0
_diffrn_reflns_limit_l_max 14
_diffrn_reflns_limit_l_min 0
_diffrn_reflns_number 4906
_diffrn_reflns_theta_full 74.86
_diffrn_reflns_theta_max 74.86
_diffrn_reflns_theta_min 2.48
_diffrn_source 'Enraf Nonius FR590'
_diffrn_standards_decay_% 1
_diffrn_standards_interval_time 60
_diffrn_standards_number 1
_exptl_absorpt_coefficient_mu 1.750
_exptl_absorpt_correction_T_max 0.8395
_exptl_absorpt_correction_T_min 0.0363
_exptl_absorpt_correction_type refdelf
_exptl_absorpt_process_details
;
Walker, N. & Stuart, D (1983) Acta. Cryst. A39, 158-166
;
_exptl_crystal_colour colourless
_exptl_crystal_density_diffrn 1.241
_exptl_crystal_density_method 'not measured'
_exptl_crystal_description prism
_exptl_crystal_F_000 1856
_exptl_crystal_preparation 1,1,3,3-tetramethoxypropane
_exptl_crystal_size_max 0.20
_exptl_crystal_size_mid 0.20
_exptl_crystal_size_min 0.20
_refine_diff_density_max 0.113
_refine_diff_density_min -0.159
_refine_diff_density_rms 0.030
_refine_ls_extinction_method none
_refine_ls_goodness_of_fit_ref 0.893
_refine_ls_hydrogen_treatment mixed
_refine_ls_matrix_type full
_refine_ls_number_parameters 285
_refine_ls_number_reflns 4906
_refine_ls_number_restraints 1
_refine_ls_restrained_S_all 0.893
_refine_ls_R_factor_all 0.0869
_refine_ls_R_factor_gt 0.0432
_refine_ls_shift/su_max 0.001
_refine_ls_shift/su_mean 0.000
_refine_ls_structure_factor_coef Fsqd
_refine_ls_weighting_details 'calc w=1/[\s^2^(Fo^2^)+(0.0520P)^2^] where P=(Fo^2^+2Fc^2^)/3'
_refine_ls_weighting_scheme calc
_refine_ls_wR_factor_gt 0.0955
_refine_ls_wR_factor_ref 0.1125
_reflns_number_gt 2683
_reflns_number_total 4906
_reflns_threshold_expression >2\s(I)
_cod_data_source_file 16n.cif
_cod_data_source_block ncher17
_cod_database_code 4036422
_exptl_absorpt_factor_mur 0.175
_diffrn_standards_decay_corr_max 1.009
_diffrn_standards_decay_corr_min 0.969

loop_
_symmetry_equiv_pos_as_xyz
'x, y, z'
'-x+1/2, -y+1/2, z'
'x+1/2, -y, -z+1/2'
'-x, y+1/2, -z+1/2'
'-x, -y, -z'
'x-1/2, y-1/2, -z'
'-x-1/2, y, z-1/2'
'x, -y-1/2, z-1/2'

loop_
_atom_site_label
_atom_site_type_symbol
_atom_site_fract_x
_atom_site_fract_y
_atom_site_fract_z
_atom_site_U_iso_or_equiv
_atom_site_adp_type
_atom_site_occupancy
_atom_site_symmetry_multiplicity
_atom_site_calc_flag
_atom_site_refinement_flags
Cl1 Cl -0.634894(19) 0.40205(6) 0.11130(5) 0.07612(18) Uani 1 1 d .
O11 O -0.62936(7) 0.34018(18) 0.21401(19) 0.1227(8) Uani 1 1 d .
O12 O -0.64409(7) 0.32864(18) 0.01351(18) 0.1210(8) Uani 1 1 d .
O13 O -0.60221(7) 0.46434(18) 0.08043(18) 0.1257(8) Uani 1 1 d .
O14 O -0.66511(7) 0.48567(19) 0.13260(19) 0.1275(8) Uani 1 1 d .
N1 N -0.62431(4) 0.40372(16) 0.78033(15) 0.0584(4) Uani 1 1 d .
H1 H -0.62679(11) 0.3860(18) 0.853(2) 0.070 Uiso 1 1 d .
C2 C -0.58805(5) 0.39689(16) 0.73400(17) 0.0538(5) Uani 1 1 d .
C3 C -0.55830(6) 0.37298(18) 0.82402(18) 0.0621(5) Uani 1 1 d .
H3A H -0.5577 0.2927 0.8402 0.074 Uiso 1 1 calc R
H3B H -0.5645 0.4115 0.8973 0.074 Uiso 1 1 calc R
C4 C -0.51888(6) 0.41172(19) 0.78143(18) 0.0617(5) Uani 1 1 d .
C5 C -0.51303(6) 0.36154(19) 0.65630(18) 0.0628(6) Uani 1 1 d .
H5A H -0.4896 0.3899 0.6246 0.075 Uiso 1 1 calc R
H5B H -0.5107 0.2803 0.6633 0.075 Uiso 1 1 calc R
C6 C -0.54419(6) 0.38798(16) 0.5688(2) 0.0573(5) Uani 1 1 d .
C7 C -0.58145(5) 0.40790(15) 0.61777(18) 0.0523(4) Uani 1 1 d .
C8 C -0.61121(6) 0.43605(17) 0.52957(17) 0.0548(5) Uani 1 1 d .
H8 H -0.6085 0.3871 0.4601 0.066 Uiso 1 1 calc R
N9 N -0.64691(4) 0.41129(14) 0.58870(14) 0.0560(4) Uani 1 1 d .
N10 N -0.68135(4) 0.40815(15) 0.53657(15) 0.0583(4) Uani 1 1 d .
C11 C -0.69032(7) 0.4102(2) 0.4195(2) 0.0760(7) Uani 1 1 d .
H11 H -0.6724 0.4168 0.3602 0.091 Uiso 1 1 calc R
C12 C -0.72736(7) 0.4020(3) 0.3959(2) 0.0924(8) Uani 1 1 d .
H12 H -0.7361 0.4026 0.3182 0.111 Uiso 1 1 calc R
C13 C -0.75249(8) 0.3925(3) 0.4919(3) 0.1007(9) Uani 1 1 d .
H13 H -0.7779 0.3883 0.4734 0.121 Uiso 1 1 calc R
N14 N -0.74377(6) 0.3891(2) 0.60318(19) 0.0908(7) Uani 1 1 d .
C15 C -0.70694(6) 0.3969(2) 0.6269(2) 0.0708(6) Uani 1 1 d .
N16 N -0.68986(5) 0.39383(17) 0.73262(16) 0.0706(5) Uani 1 1 d .
C17 C -0.65372(6) 0.40174(18) 0.70543(18) 0.0582(5) Uani 1 1 d .
C41 C -0.48932(6) 0.3663(2) 0.8640(2) 0.0828(7) Uani 1 1 d .
H41A H -0.4650 0.3899 0.8371 0.124 Uiso 1 1 calc R
H41B H -0.4905 0.2855 0.8648 0.124 Uiso 1 1 calc R
H41C H -0.4936 0.3947 0.9425 0.124 Uiso 1 1 calc R
C42 C -0.51746(7) 0.53866(19) 0.7765(2) 0.0804(7) Uani 1 1 d .
H42A H -0.5179 0.5685 0.8556 0.121 Uiso 1 1 calc R
H42B H -0.5387 0.5663 0.7332 0.121 Uiso 1 1 calc R
H42C H -0.4948 0.5620 0.7375 0.121 Uiso 1 1 calc R
O6 O -0.53915(4) 0.39176(13) 0.46048(12) 0.0711(4) Uani 1 1 d .
C81 C -0.61048(6) 0.55774(18) 0.49031(19) 0.0604(5) Uani 1 1 d .
C82 C -0.62015(9) 0.6419(2) 0.5686(3) 0.1031(10) Uani 1 1 d .
H82 H -0.6288 0.6235 0.6439 0.124 Uiso 1 1 calc R
C83 C -0.61702(11) 0.7546(3) 0.5354(3) 0.1281(14) Uani 1 1 d .
H83 H -0.6240 0.8113 0.5880 0.154 Uiso 1 1 calc R
C84 C -0.60355(9) 0.7821(2) 0.4237(3) 0.1097(11) Uani 1 1 d .
H84 H -0.6009 0.8573 0.4019 0.132 Uiso 1 1 calc R
C85 C -0.59415(8) 0.6974(3) 0.3450(3) 0.0969(9) Uani 1 1 d .
H85 H -0.5858 0.7158 0.2693 0.116 Uiso 1 1 calc R
C86 C -0.59705(6) 0.5853(2) 0.3781(2) 0.0733(6) Uani 1 1 d .
H86 H -0.5901 0.5286 0.3256 0.088 Uiso 1 1 calc R

loop_
_atom_site_aniso_label
_atom_site_aniso_U_11
_atom_site_aniso_U_22
_atom_site_aniso_U_33
_atom_site_aniso_U_23
_atom_site_aniso_U_13
_atom_site_aniso_U_12
Cl1 0.0933(4) 0.0784(4) 0.0567(3) 0.0058(3) 0.0087(3) -0.0026(4)
O11 0.173(2) 0.1090(15) 0.0858(15) 0.0065(12) 0.0044(14) 0.0007(15)
O12 0.176(2) 0.1074(15) 0.0797(14) -0.0013(12) 0.0078(13) -0.0218(14)
O13 0.170(2) 0.1155(16) 0.0916(16) -0.0006(13) 0.0223(15) -0.0269(15)
O14 0.165(2) 0.1117(16) 0.1057(17) -0.0009(13) 0.0059(15) -0.0015(16)
N1 0.0588(10) 0.0757(11) 0.0408(9) -0.0029(9) 0.0045(7) -0.0031(9)
C2 0.0554(11) 0.0586(11) 0.0474(12) -0.0036(9) -0.0021(8) 0.0018(10)
C3 0.0603(12) 0.0744(14) 0.0516(13) 0.0080(10) 0.0000(9) 0.0015(10)
C4 0.0655(13) 0.0717(14) 0.0479(12) -0.0025(10) 0.0045(9) 0.0008(11)
C5 0.0554(12) 0.0788(14) 0.0540(13) -0.0059(10) 0.0007(9) 0.0100(10)
C6 0.0509(11) 0.0525(11) 0.0687(15) -0.0037(10) 0.0039(9) 0.0023(9)
C7 0.0471(10) 0.0480(10) 0.0617(13) -0.0038(9) 0.0030(9) -0.0001(9)
C8 0.0576(12) 0.0648(12) 0.0421(12) 0.0008(9) 0.0042(9) -0.0005(9)
N9 0.0505(9) 0.0698(10) 0.0476(10) 0.0023(8) -0.0006(7) 0.0030(8)
N10 0.0449(9) 0.0735(11) 0.0567(11) 0.0015(9) 0.0013(7) -0.0062(9)
C11 0.0724(15) 0.0924(17) 0.0631(16) -0.0031(13) 0.0023(11) -0.0048(14)
C12 0.0745(16) 0.138(2) 0.0647(16) 0.0023(17) -0.0061(13) -0.0100(18)
C13 0.0641(15) 0.157(3) 0.0813(18) 0.002(2) -0.0057(14) -0.0028(18)
N14 0.0619(12) 0.1358(19) 0.0748(14) 0.0014(14) 0.0038(10) 0.0018(13)
C15 0.0515(12) 0.1031(17) 0.0578(14) 0.0035(13) 0.0079(10) 0.0048(13)
N16 0.0538(10) 0.1061(15) 0.0519(11) 0.0038(11) 0.0122(8) 0.0012(11)
C17 0.0576(12) 0.0644(12) 0.0525(13) 0.0022(10) 0.0034(9) 0.0060(11)
C41 0.0570(14) 0.116(2) 0.0758(17) -0.0065(15) -0.0085(12) 0.0089(13)
C42 0.0776(16) 0.0745(16) 0.0892(19) -0.0125(13) 0.0006(13) -0.0162(13)
O6 0.0720(10) 0.0968(11) 0.0444(9) -0.0053(8) 0.0058(7) 0.0064(9)
C81 0.0681(13) 0.0671(13) 0.0460(12) 0.0008(10) -0.0038(9) -0.0042(11)
C82 0.159(3) 0.0618(14) 0.089(2) -0.0053(14) 0.0063(19) 0.0067(17)
C83 0.236(4) 0.0661(16) 0.082(2) -0.0033(15) 0.021(2) 0.007(2)
C84 0.116(3) 0.0722(18) 0.141(3) 0.0243(19) 0.009(2) -0.0076(17)
C85 0.104(2) 0.096(2) 0.090(2) 0.0332(17) 0.0279(16) 0.0144(17)
C86 0.0738(14) 0.0788(16) 0.0674(15) 0.0068(12) 0.0085(12) 0.0065(12)

loop_
_atom_type_symbol
_atom_type_description
_atom_type_scat_dispersion_real
_atom_type_scat_dispersion_imag
_atom_type_scat_source
C C 0.0181 0.0091 'International Tables Vol C Tables 4.2.6.8 and 6.1.1.4'
H H 0.0000 0.0000 'International Tables Vol C Tables 4.2.6.8 and 6.1.1.4'
N N 0.0311 0.0180 'International Tables Vol C Tables 4.2.6.8 and 6.1.1.4'
O O 0.0492 0.0322 'International Tables Vol C Tables 4.2.6.8 and 6.1.1.4'
Cl Cl 0.3639 0.7018 'International Tables Vol C Tables 4.2.6.8 and 6.1.1.4'

loop_
_geom_angle_atom_site_label_1
_geom_angle_atom_site_label_2
_geom_angle_atom_site_label_3
_geom_angle
O11 Cl1 O13 111.26(15)
O11 Cl1 O12 110.61(13)
O13 Cl1 O12 108.20(12)
O11 Cl1 O14 108.78(13)
O13 Cl1 O14 106.73(14)
O12 Cl1 O14 111.20(14)
C17 N1 C2 119.03(17)
C17 N1 H1 121.3(4)
C2 N1 H1 116.2(4)
C7 C2 N1 121.57(18)
C7 C2 C3 123.97(18)
N1 C2 C3 114.43(17)
C2 C3 C4 112.06(17)
C2 C3 H3A 109.2
C4 C3 H3A 109.2
C2 C3 H3B 109.2
C4 C3 H3B 109.2
H3A C3 H3B 107.9
C41 C4 C42 110.9(2)
C41 C4 C5 109.41(18)
C42 C4 C5 110.25(19)
C41 C4 C3 109.66(18)
C42 C4 C3 109.69(18)
C5 C4 C3 106.88(17)
C6 C5 C4 114.53(17)
C6 C5 H5A 108.6
C4 C5 H5A 108.6
C6 C5 H5B 108.6
C4 C5 H5B 108.6
H5A C5 H5B 107.6
O6 C6 C7 120.08(19)
O6 C6 C5 122.93(18)
C7 C6 C5 116.98(19)
C2 C7 C6 121.04(19)
C2 C7 C8 123.34(17)
C6 C7 C8 115.57(18)
N9 C8 C7 105.64(15)
N9 C8 C81 109.85(17)
C7 C8 C81 113.39(17)
N9 C8 H8 109.3
C7 C8 H8 109.3
C81 C8 H8 109.3
C17 N9 N10 104.92(15)
C17 N9 C8 128.26(16)
N10 N9 C8 126.30(16)
C11 N10 N9 129.13(17)
C11 N10 C15 124.46(18)
N9 N10 C15 106.35(17)
C12 C11 N10 114.8(2)
C12 C11 H11 122.6
N10 C11 H11 122.6
C11 C12 C13 118.4(2)
C11 C12 H12 120.8
C13 C12 H12 120.8
N14 C13 C12 126.5(3)
N14 C13 H13 116.8
C12 C13 H13 116.8
C13 N14 C15 115.2(2)
N16 C15 N14 128.3(2)
N16 C15 N10 111.13(18)
N14 C15 N10 120.5(2)
C17 N16 C15 103.54(17)
N16 C17 N9 114.05(18)
N16 C17 N1 127.75(19)
N9 C17 N1 118.17(18)
C4 C41 H41A 109.5
C4 C41 H41B 109.5
H41A C41 H41B 109.5
C4 C41 H41C 109.5
H41A C41 H41C 109.5
H41B C41 H41C 109.5
C4 C42 H42A 109.5
C4 C42 H42B 109.5
H42A C42 H42B 109.5
C4 C42 H42C 109.5
H42A C42 H42C 109.5
H42B C42 H42C 109.5
C82 C81 C86 120.0(2)
C82 C81 C8 120.0(2)
C86 C81 C8 119.8(2)
C81 C82 C83 120.2(3)
C81 C82 H82 119.9
C83 C82 H82 119.9
C84 C83 C82 119.9(3)
C84 C83 H83 120.1
C82 C83 H83 120.1
C85 C84 C83 119.7(3)
C85 C84 H84 120.1
C83 C84 H84 120.1
C84 C85 C86 120.5(3)
C84 C85 H85 119.8
C86 C85 H85 119.8
C85 C86 C81 119.7(2)
C85 C86 H86 120.1
C81 C86 H86 120.1

loop_
_geom_bond_atom_site_label_1
_geom_bond_atom_site_label_2
_geom_bond_distance
Cl1 O11 1.385(2)
Cl1 O13 1.424(2)
Cl1 O12 1.443(2)
Cl1 O14 1.484(2)
N1 C17 1.347(2)
N1 C2 1.397(2)
N1 H1 0.85(2)
C2 C7 1.338(3)
C2 C3 1.496(3)
C3 C4 1.555(3)
C3 H3A 0.9700
C3 H3B 0.9700
C4 C41 1.506(3)
C4 C42 1.507(3)
C4 C5 1.546(3)
C5 C6 1.519(3)
C5 H5A 0.9700
C5 H5B 0.9700
C6 O6 1.235(2)
C6 C7 1.459(3)
C7 C8 1.493(3)
C8 N9 1.467(2)
C8 C81 1.510(3)
C8 H8 0.9800
N9 C17 1.344(2)
N9 N10 1.363(2)
N10 C11 1.359(3)
N10 C15 1.375(3)
C11 C12 1.351(3)
C11 H11 0.9300
C12 C13 1.410(3)
C12 H12 0.9300
C13 N14 1.294(3)
C13 H13 0.9300
N14 C15 1.344(3)
C15 N16 1.339(3)
N16 C17 1.328(2)
C41 H41A 0.9600
C41 H41B 0.9600
C41 H41C 0.9600
C42 H42A 0.9600
C42 H42B 0.9600
C42 H42C 0.9600
C81 C82 1.377(3)
C81 C86 1.392(3)
C82 C83 1.392(4)
C82 H82 0.9300
C83 C84 1.387(4)
C83 H83 0.9300
C84 C85 1.382(4)
C84 H84 0.9300
C85 C86 1.385(3)
C85 H85 0.9300
C86 H86 0.9300

loop_
_geom_hbond_atom_site_label_D
_geom_hbond_atom_site_label_H
_geom_hbond_atom_site_label_A
_geom_hbond_distance_DH
_geom_hbond_distance_HA
_geom_hbond_distance_DA
_geom_hbond_angle_DHA
_geom_hbond_site_symmetry_A
N1 H1 O12 0.85(2) 2.03(2) 2.865(3) 166.7(10) 1_556

loop_
_geom_torsion_atom_site_label_1
_geom_torsion_atom_site_label_2
_geom_torsion_atom_site_label_3
_geom_torsion_atom_site_label_4
_geom_torsion
C17 N1 C2 C7 11.6(3)
C17 N1 C2 C3 -166.51(19)
C7 C2 C3 C4 24.3(3)
N1 C2 C3 C4 -157.56(18)
C2 C3 C4 C41 -169.33(18)
C2 C3 C4 C42 68.7(2)
C2 C3 C4 C5 -50.8(2)
C41 C4 C5 C6 171.98(19)
C42 C4 C5 C6 -65.9(2)
C3 C4 C5 C6 53.3(2)
C4 C5 C6 O6 153.4(2)
C4 C5 C6 C7 -27.4(3)
N1 C2 C7 C6 -172.98(18)
C3 C2 C7 C6 5.0(3)
N1 C2 C7 C8 4.4(3)
C3 C2 C7 C8 -177.62(18)
O6 C6 C7 C2 175.5(2)
C5 C6 C7 C2 -3.7(3)
O6 C6 C7 C8 -2.0(3)
C5 C6 C7 C8 178.75(17)
C2 C7 C8 N9 -17.9(3)
C6 C7 C8 N9 159.63(16)
C2 C7 C8 C81 102.5(2)
C6 C7 C8 C81 -80.0(2)
C7 C8 N9 C17 20.1(3)
C81 C8 N9 C17 -102.6(2)
C7 C8 N9 N10 -169.51(17)
C81 C8 N9 N10 67.8(2)
C17 N9 N10 C11 -177.2(2)
C8 N9 N10 C11 10.6(3)
C17 N9 N10 C15 0.1(2)
C8 N9 N10 C15 -172.16(19)
N9 N10 C11 C12 177.8(2)
C15 N10 C11 C12 1.0(4)
N10 C11 C12 C13 0.1(4)
C11 C12 C13 N14 -1.1(5)
C12 C13 N14 C15 0.9(5)
C13 N14 C15 N16 -178.8(3)
C13 N14 C15 N10 0.3(4)
C11 N10 C15 N16 177.9(2)
N9 N10 C15 N16 0.5(3)
C11 N10 C15 N14 -1.3(4)
N9 N10 C15 N14 -178.7(2)
N14 C15 N16 C17 178.3(3)
N10 C15 N16 C17 -0.8(3)
C15 N16 C17 N9 0.9(3)
C15 N16 C17 N1 179.3(2)
N10 N9 C17 N16 -0.6(2)
C8 N9 C17 N16 171.38(19)
N10 N9 C17 N1 -179.19(18)
C8 N9 C17 N1 -7.2(3)
C2 N1 C17 N16 171.3(2)
C2 N1 C17 N9 -10.4(3)
N9 C8 C81 C82 49.0(3)
C7 C8 C81 C82 -68.9(3)
N9 C8 C81 C86 -136.3(2)
C7 C8 C81 C86 105.8(2)
C86 C81 C82 C83 0.9(4)
C8 C81 C82 C83 175.5(3)
C81 C82 C83 C84 -1.0(5)
C82 C83 C84 C85 1.5(6)
C83 C84 C85 C86 -1.9(5)
C84 C85 C86 C81 1.7(4)
C82 C81 C86 C85 -1.2(4)
C8 C81 C86 C85 -175.9(2)
